data_1501874
loop_
_publ_author_name
'Tsui, Gavin Chit'
'Glenadel, Quentin'
'Lau, Chan'
'Lautens, Mark'

_publ_section_title
;
 Rhodium(I)-catalyzed addition of arylboronic acids to
 (benzyl-/arylsulfonyl)acetonitriles: efficient synthesis of
 (Z)-\b-sulfonylvinylamines and \b-keto sulfones.
;
_journal_issue 2
_journal_name_full 'Organic letters'
_journal_page_first 208
_journal_page_last 211
_journal_paper_doi 10.1021/ol102598p
_journal_volume 13
_journal_year 2011
_chemical_formula_moiety 'C21 H19 N O3 S'
_chemical_formula_sum 'C21 H19 N O3 S'
_chemical_formula_weight 365.43
_chemical_name_systematic
; 
 ? 
;
_space_group_IT_number 14
_symmetry_cell_setting monoclinic
_symmetry_space_group_name_Hall '-P 2ybc'
_symmetry_space_group_name_H-M 'P 1 21/c 1'
_atom_sites_solution_hydrogens geom
_atom_sites_solution_primary direct
_atom_sites_solution_secondary difmap
_audit_creation_method SHELXL-97
_cell_angle_alpha 90.00
_cell_angle_beta 100.385(3)
_cell_angle_gamma 90.00
_cell_formula_units_Z 4
_cell_length_a 9.6221(3)
_cell_length_b 8.9558(4)
_cell_length_c 21.2803(10)
_cell_measurement_reflns_used 7652
_cell_measurement_temperature 150(1)
_cell_measurement_theta_max 27.5
_cell_measurement_theta_min 2.6
_cell_volume 1803.76(13)
_computing_cell_refinement 'Denzo-SMN (Otwinowski & Minor, 1997)'
_computing_data_collection 'Collect (Nonius B.V., 1997-2002)'
_computing_data_reduction Denzo-SMN
_computing_molecular_graphics 'PLATON (Spek, 2009)'
_computing_publication_material 'SHELXTL V6.1'
_computing_structure_refinement 'SHELXTL V6.1 (Sheldrick, 2008)'
_computing_structure_solution 'SIR-92 (Altomare et al., 1994)'
_diffrn_ambient_temperature 150(1)
_diffrn_detector_area_resol_mean 9
_diffrn_measured_fraction_theta_full 0.993
_diffrn_measured_fraction_theta_max 0.993
_diffrn_measurement_device_type 'Nonius KappaCCD'
_diffrn_measurement_method '\f scans and \w scans with \k offsets'
_diffrn_radiation_monochromator graphite
_diffrn_radiation_source 'fine-focus sealed tube'
_diffrn_radiation_type MoK\a
_diffrn_radiation_wavelength 0.71073
_diffrn_reflns_av_R_equivalents 0.0903
_diffrn_reflns_av_sigmaI/netI 0.0899
_diffrn_reflns_limit_h_max 12
_diffrn_reflns_limit_h_min -12
_diffrn_reflns_limit_k_max 11
_diffrn_reflns_limit_k_min -11
_diffrn_reflns_limit_l_max 27
_diffrn_reflns_limit_l_min -21
_diffrn_reflns_number 16779
_diffrn_reflns_theta_full 27.48
_diffrn_reflns_theta_max 27.48
_diffrn_reflns_theta_min 2.63
_exptl_absorpt_coefficient_mu 0.200
_exptl_absorpt_correction_T_max 0.991
_exptl_absorpt_correction_T_min 0.709
_exptl_absorpt_correction_type multi-scan
_exptl_absorpt_process_details
;
multi-scan from symmetry-related measurements 
 Sortav (Blessing 1995)
;
_exptl_crystal_colour colourless
_exptl_crystal_density_diffrn 1.346
_exptl_crystal_density_method 'not measured'
_exptl_crystal_description needle
_exptl_crystal_F_000 768
_exptl_crystal_size_max 0.22
_exptl_crystal_size_mid 0.16
_exptl_crystal_size_min 0.10
_refine_diff_density_max 0.369
_refine_diff_density_min -0.484
_refine_diff_density_rms 0.069
_refine_ls_extinction_method none
_refine_ls_goodness_of_fit_ref 1.021
_refine_ls_hydrogen_treatment mixed
_refine_ls_matrix_type full
_refine_ls_number_parameters 244
_refine_ls_number_reflns 4115
_refine_ls_number_restraints 0
_refine_ls_restrained_S_all 1.021
_refine_ls_R_factor_all 0.1440
_refine_ls_R_factor_gt 0.0629
_refine_ls_shift/su_max 0.001
_refine_ls_shift/su_mean 0.000
_refine_ls_structure_factor_coef Fsqd
_refine_ls_weighting_details 'calc w=1/[\s^2^(Fo^2^)+(0.0949P)^2^+0.2929P] where P=(Fo^2^+2Fc^2^)/3'
_refine_ls_weighting_scheme calc
_refine_ls_wR_factor_gt 0.1471
_refine_ls_wR_factor_ref 0.1909
_reflns_number_gt 2168
_reflns_number_total 4115
_reflns_threshold_expression I>2\s(I)
_cod_data_source_file ol102598p_si_003.cif
_cod_data_source_block k10239
_cod_depositor_comments
;
The following automatic conversions were performed:

'_symmetry_cell_setting' value 'Monoclinic' changed to 'monoclinic'
according to /home/saulius/struct/CIF-dictionaries/cif_core.dic
dictionary named 'cif_core.dic' version 2.4.1 from 2010-06-29.

Automatic conversion script
Id: cif_fix_values 1715 2011-07-08 13:25:40Z adriana 
;
_cod_original_sg_symbol_H-M 'P 21/c'
_cod_database_code 1501874

loop_
_symmetry_equiv_pos_as_xyz
'x, y, z'
'-x, y+1/2, -z+1/2'
'-x, -y, -z'
'x, -y-1/2, z-1/2'

loop_
_atom_site_label
_atom_site_type_symbol
_atom_site_fract_x
_atom_site_fract_y
_atom_site_fract_z
_atom_site_U_iso_or_equiv
_atom_site_adp_type
_atom_site_occupancy
_atom_site_symmetry_multiplicity
_atom_site_calc_flag
_atom_site_refinement_flags
S1 S 0.12766(8) 0.36880(9) 0.41000(4) 0.0365(3) Uani 1 1 d .
O1 O 0.1711(2) 0.2220(2) 0.39421(11) 0.0440(6) Uani 1 1 d .
O2 O 0.0770(2) 0.3859(2) 0.46972(10) 0.0412(6) Uani 1 1 d .
O3 O 0.7108(2) 1.0450(2) 0.42366(11) 0.0472(6) Uani 1 1 d .
N1 N 0.2017(3) 0.6695(4) 0.48552(16) 0.0529(8) Uani 1 1 d .
H1N H 0.240(4) 0.744(4) 0.5121(18) 0.060(11) Uiso 1 1 d .
H2N H 0.128(4) 0.609(4) 0.4977(18) 0.060(10) Uiso 1 1 d .
C1 C 0.2817(3) 0.6237(3) 0.44250(15) 0.0352(7) Uani 1 1 d .
C2 C 0.2631(3) 0.4962(3) 0.40681(15) 0.0354(7) Uani 1 1 d .
C3 C 0.3429(3) 0.4632(3) 0.35367(15) 0.0365(7) Uani 1 1 d .
C4 C 0.2984(4) 0.5173(4) 0.29280(17) 0.0478(9) Uani 1 1 d .
H4A H 0.2201 0.5834 0.2843 0.057 Uiso 1 1 calc R
C5 C 0.3680(4) 0.4754(4) 0.24369(18) 0.0576(10) Uani 1 1 d .
H5A H 0.3361 0.5126 0.2018 0.069 Uiso 1 1 calc R
C6 C 0.4824(4) 0.3807(4) 0.2550(2) 0.0574(11) Uani 1 1 d .
H6A H 0.5282 0.3513 0.2210 0.069 Uiso 1 1 calc R
C7 C 0.5298(4) 0.3290(4) 0.3160(2) 0.0556(10) Uani 1 1 d .
H7A H 0.6102 0.2657 0.3244 0.067 Uiso 1 1 calc R
C8 C 0.4605(3) 0.3691(3) 0.36515(17) 0.0422(8) Uani 1 1 d .
H8A H 0.4933 0.3323 0.4071 0.051 Uiso 1 1 calc R
C9 C -0.0099(3) 0.4266(4) 0.34822(15) 0.0397(8) Uani 1 1 d .
C10 C -0.0203(4) 0.3658(4) 0.28815(17) 0.0519(9) Uani 1 1 d .
H10A H 0.0394 0.2854 0.2809 0.062 Uiso 1 1 calc R
C11 C -0.1190(4) 0.4232(5) 0.23814(19) 0.0627(11) Uani 1 1 d .
H11A H -0.1275 0.3813 0.1966 0.075 Uiso 1 1 calc R
C12 C -0.2045(4) 0.5407(5) 0.2487(2) 0.0605(11) Uani 1 1 d .
H12A H -0.2697 0.5819 0.2141 0.073 Uiso 1 1 calc R
C13 C -0.1954(4) 0.5986(4) 0.3094(2) 0.0593(10) Uani 1 1 d .
H13A H -0.2567 0.6772 0.3169 0.071 Uiso 1 1 calc R
C14 C -0.0978(3) 0.5427(4) 0.35924(18) 0.0491(9) Uani 1 1 d .
H14A H -0.0908 0.5835 0.4009 0.059 Uiso 1 1 calc R
C15 C 0.3970(3) 0.7310(3) 0.43620(14) 0.0353(7) Uani 1 1 d .
C16 C 0.3660(3) 0.8812(4) 0.42350(15) 0.0382(8) Uani 1 1 d .
H16A H 0.2707 0.9141 0.4181 0.046 Uiso 1 1 calc R
C17 C 0.4714(3) 0.9831(3) 0.41862(15) 0.0401(8) Uani 1 1 d .
H17A H 0.4485 1.0846 0.4089 0.048 Uiso 1 1 calc R
C18 C 0.6115(3) 0.9358(4) 0.42804(14) 0.0380(8) Uani 1 1 d .
C19 C 0.6442(3) 0.7872(4) 0.44110(15) 0.0403(8) Uani 1 1 d .
H19A H 0.7396 0.7546 0.4473 0.048 Uiso 1 1 calc R
C20 C 0.5370(3) 0.6862(4) 0.44515(15) 0.0396(8) Uani 1 1 d .
H20A H 0.5600 0.5844 0.4542 0.048 Uiso 1 1 calc R
C21 C 0.8532(3) 0.9965(5) 0.4278(2) 0.0660(11) Uani 1 1 d .
H21A H 0.9128 1.0820 0.4215 0.099 Uiso 1 1 calc R
H21B H 0.8580 0.9213 0.3948 0.099 Uiso 1 1 calc R
H21C H 0.8869 0.9529 0.4701 0.099 Uiso 1 1 calc R

loop_
_atom_site_aniso_label
_atom_site_aniso_U_11
_atom_site_aniso_U_22
_atom_site_aniso_U_33
_atom_site_aniso_U_23
_atom_site_aniso_U_13
_atom_site_aniso_U_12
S1 0.0375(4) 0.0339(5) 0.0387(5) 0.0003(4) 0.0083(3) -0.0011(3)
O1 0.0465(12) 0.0326(13) 0.0537(15) -0.0017(10) 0.0112(10) 0.0011(10)
O2 0.0439(12) 0.0456(14) 0.0362(13) 0.0010(10) 0.0129(10) -0.0016(10)
O3 0.0461(13) 0.0445(14) 0.0512(15) -0.0042(11) 0.0095(11) -0.0103(10)
N1 0.0575(19) 0.047(2) 0.061(2) -0.0199(17) 0.0288(16) -0.0157(15)
C1 0.0383(16) 0.0347(18) 0.0332(18) -0.0010(15) 0.0081(13) -0.0021(13)
C2 0.0361(16) 0.0353(18) 0.0350(19) 0.0015(14) 0.0065(13) -0.0028(13)
C3 0.0443(18) 0.0340(18) 0.0319(19) -0.0002(14) 0.0085(14) -0.0081(14)
C4 0.053(2) 0.043(2) 0.047(2) -0.0025(17) 0.0079(17) -0.0076(15)
C5 0.085(3) 0.054(2) 0.036(2) -0.0022(17) 0.017(2) -0.022(2)
C6 0.067(3) 0.054(2) 0.057(3) -0.017(2) 0.030(2) -0.018(2)
C7 0.052(2) 0.050(2) 0.070(3) -0.013(2) 0.026(2) -0.0020(17)
C8 0.0450(18) 0.0358(19) 0.047(2) -0.0026(15) 0.0108(15) -0.0010(14)
C9 0.0394(17) 0.0381(19) 0.041(2) -0.0011(15) 0.0055(14) -0.0062(14)
C10 0.049(2) 0.057(2) 0.048(2) -0.0035(18) 0.0047(17) -0.0026(17)
C11 0.059(2) 0.084(3) 0.042(2) -0.002(2) -0.0002(18) -0.011(2)
C12 0.047(2) 0.068(3) 0.061(3) 0.024(2) -0.0040(18) -0.0065(19)
C13 0.050(2) 0.059(3) 0.066(3) 0.010(2) 0.0032(19) 0.0047(17)
C14 0.050(2) 0.045(2) 0.052(2) -0.0020(17) 0.0070(17) 0.0020(16)
C15 0.0363(16) 0.0364(19) 0.0326(18) -0.0065(14) 0.0045(13) -0.0012(13)
C16 0.0379(17) 0.038(2) 0.0369(19) -0.0041(14) 0.0033(13) 0.0017(14)
C17 0.0492(19) 0.0316(18) 0.039(2) 0.0023(14) 0.0056(15) 0.0013(14)
C18 0.0435(18) 0.042(2) 0.0275(18) -0.0035(14) 0.0043(13) -0.0077(15)
C19 0.0389(17) 0.040(2) 0.040(2) -0.0024(15) 0.0042(14) 0.0003(14)
C20 0.0481(19) 0.0359(18) 0.0333(19) -0.0015(14) 0.0033(14) 0.0033(14)
C21 0.040(2) 0.066(3) 0.090(3) -0.007(2) 0.0075(19) -0.0153(18)

loop_
_atom_type_symbol
_atom_type_description
_atom_type_scat_dispersion_real
_atom_type_scat_dispersion_imag
_atom_type_scat_source
C C 0.0033 0.0016 'International Tables Vol C Tables 4.2.6.8 and 6.1.1.4'
H H 0.0000 0.0000 'International Tables Vol C Tables 4.2.6.8 and 6.1.1.4'
N N 0.0061 0.0033 'International Tables Vol C Tables 4.2.6.8 and 6.1.1.4'
O O 0.0106 0.0060 'International Tables Vol C Tables 4.2.6.8 and 6.1.1.4'
S S 0.1246 0.1234 'International Tables Vol C Tables 4.2.6.8 and 6.1.1.4'

loop_
_geom_angle_atom_site_label_1
_geom_angle_atom_site_label_2
_geom_angle_atom_site_label_3
_geom_angle
O1 S1 O2 117.36(13)
O1 S1 C2 109.78(13)
O2 S1 C2 109.70(14)
O1 S1 C9 107.71(15)
O2 S1 C9 107.24(13)
C2 S1 C9 104.17(14)
C18 O3 C21 116.7(3)
N1 C1 C2 126.4(3)
N1 C1 C15 112.7(3)
C2 C1 C15 120.9(3)
C1 C2 C3 123.3(3)
C1 C2 S1 123.3(2)
C3 C2 S1 112.8(2)
C4 C3 C8 118.8(3)
C4 C3 C2 121.6(3)
C8 C3 C2 119.6(3)
C3 C4 C5 120.2(3)
C6 C5 C4 120.8(4)
C7 C6 C5 119.4(3)
C6 C7 C8 120.1(4)
C7 C8 C3 120.6(3)
C10 C9 C14 120.6(3)
C10 C9 S1 119.6(3)
C14 C9 S1 119.5(3)
C9 C10 C11 119.3(4)
C12 C11 C10 120.2(4)
C11 C12 C13 119.9(4)
C14 C13 C12 120.3(4)
C13 C14 C9 119.6(3)
C20 C15 C16 118.4(3)
C20 C15 C1 121.5(3)
C16 C15 C1 120.1(3)
C17 C16 C15 121.1(3)
C16 C17 C18 119.5(3)
O3 C18 C19 124.0(3)
O3 C18 C17 116.0(3)
C19 C18 C17 120.0(3)
C18 C19 C20 119.7(3)
C15 C20 C19 121.2(3)

loop_
_geom_bond_atom_site_label_1
_geom_bond_atom_site_label_2
_geom_bond_distance
S1 O1 1.437(2)
S1 O2 1.449(2)
S1 C2 1.743(3)
S1 C9 1.767(3)
O3 C18 1.382(4)
O3 C21 1.425(4)
N1 C1 1.361(4)
C1 C2 1.365(4)
C1 C15 1.492(4)
C2 C3 1.506(4)
C3 C4 1.377(5)
C3 C8 1.397(4)
C4 C5 1.390(5)
C5 C6 1.376(5)
C6 C7 1.376(5)
C7 C8 1.385(5)
C9 C10 1.377(5)
C9 C14 1.387(4)
C10 C11 1.391(5)
C11 C12 1.379(5)
C12 C13 1.381(5)
C13 C14 1.377(5)
C15 C20 1.385(4)
C15 C16 1.394(4)
C16 C17 1.382(4)
C17 C18 1.393(4)
C18 C19 1.384(4)
C19 C20 1.386(4)

loop_
_geom_hbond_atom_site_label_D
_geom_hbond_atom_site_label_H
_geom_hbond_atom_site_label_A
_geom_hbond_distance_DH
_geom_hbond_distance_HA
_geom_hbond_distance_DA
_geom_hbond_angle_DHA
_geom_hbond_site_symmetry_A
N1 H1N O3 0.91(4) 2.33(4) 3.225(4) 168(3) 3_676
N1 H2N O2 0.96(4) 2.12(4) 2.803(4) 127(3) .
N1 H2N O2 0.96(4) 2.21(4) 3.044(3) 145(3) 3_566
